data_4345920
loop_
_publ_author_name
'Olsen, Matthew T.'
'Rekken, Brian D.'
'Eldred, Donald V.'

_publ_section_title
;
 Studies on the Activation and Hydrosilylation Catalysis of RhCl3(Bu2S)3.
;
_journal_name_full 'Inorganic chemistry'
_journal_paper_doi 10.1021/acs.inorgchem.7b00029
_journal_year 2017
_chemical_formula_moiety 'C32 H72 Cl2 Rh2 S4'
_chemical_formula_sum 'C32 H72 Cl2 Rh2 S4'
_chemical_formula_weight 861.85
_space_group_crystal_system monoclinic
_space_group_IT_number 14
_space_group_name_Hall '-P 2ybc'
_space_group_name_H-M_alt 'P 1 21/c 1'
_symmetry_space_group_name_Hall '-P 2ybc'
_symmetry_space_group_name_H-M 'P 1 21/c 1'
_atom_sites_solution_hydrogens mixed
_atom_sites_solution_primary direct
_atom_sites_solution_secondary difmap
_audit_creation_method SHELXL-2014/7
_cell_angle_alpha 90
_cell_angle_beta 104.959(1)
_cell_angle_gamma 90
_cell_formula_units_Z 2
_cell_length_a 13.5132(10)
_cell_length_b 8.6100(6)
_cell_length_c 19.7557(14)
_cell_measurement_reflns_used 5299
_cell_measurement_temperature 185(2)
_cell_measurement_theta_max 26.03
_cell_measurement_theta_min 2.60
_cell_volume 2220.7(3)
_computing_cell_refinement 'Bruker SAINT'
_computing_data_collection 'Bruker APEX2'
_computing_data_reduction 'Bruker SAINT'
_computing_molecular_graphics diamond
_computing_publication_material 'Bruker SHELXTL'
_computing_structure_refinement 'SHELXL-2014 (Sheldrick 2014)'
_computing_structure_solution 'SHELXS-97 (Sheldrick 2008)'
_diffrn_ambient_temperature 185(2)
_diffrn_measured_fraction_theta_full 1.000
_diffrn_measured_fraction_theta_max 0.956
_diffrn_measurement_device_type 'Bruker APEX-II CCD'
_diffrn_measurement_method '\f and \w scans'
_diffrn_radiation_type MoK\a
_diffrn_radiation_wavelength 0.71073
_diffrn_reflns_av_R_equivalents 0.0312
_diffrn_reflns_av_unetI/netI 0.0291
_diffrn_reflns_Laue_measured_fraction_full 1.000
_diffrn_reflns_Laue_measured_fraction_max 0.956
_diffrn_reflns_limit_h_max 18
_diffrn_reflns_limit_h_min -20
_diffrn_reflns_limit_k_max 13
_diffrn_reflns_limit_k_min -13
_diffrn_reflns_limit_l_max 28
_diffrn_reflns_limit_l_min -29
_diffrn_reflns_number 38179
_diffrn_reflns_point_group_measured_fraction_full 1.000
_diffrn_reflns_point_group_measured_fraction_max 0.956
_diffrn_reflns_theta_full 30.000
_diffrn_reflns_theta_max 33.055
_diffrn_reflns_theta_min 2.134
_diffrn_source ImuS
_exptl_absorpt_coefficient_mu 1.070
_exptl_absorpt_correction_type multi-scan
_exptl_absorpt_process_details SADABS;Sheldrick1996;Blessing,ActaC.1995,A51,33
_exptl_crystal_colour red
_exptl_crystal_density_diffrn 1.289
_exptl_crystal_description 'thin rod'
_exptl_crystal_F_000 904
_exptl_crystal_size_max 0.25
_exptl_crystal_size_mid 0.10
_exptl_crystal_size_min 0.08
_exptl_transmission_factor_max 0.746
_exptl_transmission_factor_min 0.681
_refine_diff_density_max 0.961
_refine_diff_density_min -0.440
_refine_diff_density_rms 0.077
_refine_ls_extinction_method none
_refine_ls_goodness_of_fit_ref 1.003
_refine_ls_hydrogen_treatment mixed
_refine_ls_matrix_type full
_refine_ls_number_parameters 294
_refine_ls_number_reflns 8040
_refine_ls_number_restraints 0
_refine_ls_restrained_S_all 1.003
_refine_ls_R_factor_all 0.0522
_refine_ls_R_factor_gt 0.0296
_refine_ls_shift/su_max 0.001
_refine_ls_shift/su_mean 0.000
_refine_ls_structure_factor_coef Fsqd
_refine_ls_weighting_details 'w=1/[\s^2^(Fo^2^)+(0.0350P)^2^+0.7157P] where P=(Fo^2^+2Fc^2^)/3'
_refine_ls_weighting_scheme calc
_refine_ls_wR_factor_gt 0.0641
_refine_ls_wR_factor_ref 0.0723
_reflns_Friedel_coverage 0.000
_reflns_number_gt 6024
_reflns_number_total 8040
_reflns_threshold_expression 'I > 2\s(I)'
_cod_data_source_file ic7b00029_si_001.cif
_cod_data_source_block 2KL_0m
_cod_database_code 4345920
_shelx_shelxl_version_number 2014/7
_shelx_space_group_comment
;
The symmetry employed for this shelxl refinement is uniquely defined
by the following loop, which should always be used as a source of
symmetry information in preference to the above space-group names.
They are only intended as comments.
;
_shelx_estimated_absorpt_t_min 0.681
_shelx_estimated_absorpt_t_max 0.746

loop_
_space_group_symop_operation_xyz
'x, y, z'
'-x, y+1/2, -z+1/2'
'-x, -y, -z'
'x, -y-1/2, z-1/2'

loop_
_atom_site_label
_atom_site_type_symbol
_atom_site_fract_x
_atom_site_fract_y
_atom_site_fract_z
_atom_site_U_iso_or_equiv
_atom_site_adp_type
_atom_site_occupancy
_atom_site_site_symmetry_order
_atom_site_calc_flag
_atom_site_refinement_flags_posn
_atom_site_refinement_flags_adp
_atom_site_refinement_flags_occupancy
_atom_site_disorder_assembly
_atom_site_disorder_group
Rh1 Rh 0.49427(2) 0.41143(2) 0.42008(2) 0.02659(4) Uani 1 1 d . . . . .
Cl1 Cl 0.49563(5) 0.15142(5) 0.38508(2) 0.04991(15) Uani 1 1 d . . . . .
S1 S 0.49444(4) 0.64903(4) 0.46541(2) 0.02707(9) Uani 1 1 d . . . . .
S2 S 0.48481(4) 0.50587(5) 0.30995(2) 0.03397(11) Uani 1 1 d . . . . .
C1 C 0.59440(18) 0.7788(2) 0.45273(10) 0.0372(4) Uani 1 1 d . . . . .
C2 C 0.69917(19) 0.7279(3) 0.49295(12) 0.0436(5) Uani 1 1 d . . . . .
C3 C 0.7829(2) 0.8289(4) 0.47710(18) 0.0657(7) Uani 1 1 d . . . . .
C4 C 0.8882(3) 0.7928(6) 0.5231(3) 0.0984(13) Uani 1 1 d . . . . .
C5 C 0.38419(18) 0.7695(2) 0.42479(10) 0.0366(4) Uani 1 1 d . . . . .
C6 C 0.28769(19) 0.7077(3) 0.43881(12) 0.0444(5) Uani 1 1 d . . . . .
C7 C 0.1923(2) 0.7964(4) 0.40003(15) 0.0624(7) Uani 1 1 d . . . . .
C8 C 0.0991(3) 0.7483(8) 0.4221(3) 0.1053(16) Uani 1 1 d . . . . .
C9 C 0.5872(2) 0.4186(2) 0.27928(11) 0.0420(5) Uani 1 1 d . . . . .
C10 C 0.6891(2) 0.4586(3) 0.32880(14) 0.0555(6) Uani 1 1 d . . . . .
C11 C 0.7779(3) 0.3878(6) 0.3069(3) 0.0955(13) Uani 1 1 d . . . . .
C12A C 0.8800(7) 0.4533(12) 0.3559(5) 0.092(3) Uiso 0.5 1 d . . P A 1
H12A H 0.9385 0.4143 0.3401 0.139 Uiso 0.5 1 calc R U P A 1
H12B H 0.8862 0.4194 0.4042 0.139 Uiso 0.5 1 calc R U P A 1
H12C H 0.8790 0.5670 0.3539 0.139 Uiso 0.5 1 calc R U P A 1
C12B C 0.8765(9) 0.3870(13) 0.3607(6) 0.112(3) Uiso 0.5 1 d . . P A 2
H12D H 0.9319 0.3633 0.3387 0.168 Uiso 0.5 1 calc R U P A 2
H12E H 0.8747 0.3079 0.3960 0.168 Uiso 0.5 1 calc R U P A 2
H12F H 0.8883 0.4892 0.3831 0.168 Uiso 0.5 1 calc R U P A 2
C13 C 0.3746(2) 0.4177(3) 0.24960(11) 0.0480(5) Uani 1 1 d . . . . .
C14 C 0.2788(2) 0.4514(4) 0.27357(15) 0.0646(7) Uani 1 1 d . . . . .
C15A C 0.1802(5) 0.4253(8) 0.2174(3) 0.0643(15) Uiso 0.5 1 d . . P B 1
H15A H 0.1876 0.3378 0.1865 0.077 Uiso 0.5 1 calc R U P B 1
H15B H 0.1606 0.5197 0.1884 0.077 Uiso 0.5 1 calc R U P B 1
C16A C 0.0921(6) 0.3837(10) 0.2617(4) 0.088(2) Uiso 0.5 1 d . . P B 1
H16A H 0.0616 0.4804 0.2730 0.132 Uiso 0.5 1 calc R U P B 1
H16B H 0.1251 0.3288 0.3051 0.132 Uiso 0.5 1 calc R U P B 1
H16C H 0.0385 0.3179 0.2327 0.132 Uiso 0.5 1 calc R U P B 1
C15B C 0.1832(5) 0.3590(8) 0.2324(4) 0.0685(16) Uiso 0.5 1 d . . P B 2
H15C H 0.1814 0.2538 0.2523 0.082 Uiso 0.5 1 calc R U P B 2
H15D H 0.1820 0.3496 0.1822 0.082 Uiso 0.5 1 calc R U P B 2
C16B C 0.0857(6) 0.4685(11) 0.2432(5) 0.096(2) Uiso 0.5 1 d . . P B 2
H16E H 0.0230 0.4407 0.2077 0.144 Uiso 0.5 1 calc R U P B 2
H16F H 0.1013 0.5784 0.2382 0.144 Uiso 0.5 1 calc R U P B 2
H16G H 0.0758 0.4504 0.2900 0.144 Uiso 0.5 1 calc R U P B 2
H1A H 0.5872(17) 0.785(3) 0.4040(13) 0.044(6) Uiso 1 1 d . . . . .
H1B H 0.5773(18) 0.876(3) 0.4635(13) 0.044(6) Uiso 1 1 d . . . . .
H2A H 0.7104(18) 0.628(3) 0.4855(13) 0.045(7) Uiso 1 1 d . . . . .
H2B H 0.7038(18) 0.736(3) 0.5429(14) 0.048(7) Uiso 1 1 d . . . . .
H3A H 0.780(2) 0.817(4) 0.4287(18) 0.078(10) Uiso 1 1 d . . . . .
H3B H 0.765(2) 0.940(4) 0.4813(15) 0.069(9) Uiso 1 1 d . . . . .
H4A H 0.893(3) 0.800(5) 0.576(2) 0.120(16) Uiso 1 1 d . . . . .
H4B H 0.903(3) 0.681(5) 0.5162(18) 0.088(11) Uiso 1 1 d . . . . .
H4C H 0.944(4) 0.859(5) 0.510(2) 0.141(17) Uiso 1 1 d . . . . .
H5A H 0.3808(17) 0.772(3) 0.3762(13) 0.044(6) Uiso 1 1 d . . . . .
H5B H 0.3996(17) 0.871(3) 0.4402(12) 0.039(6) Uiso 1 1 d . . . . .
H6A H 0.2775(19) 0.606(3) 0.4281(14) 0.048(7) Uiso 1 1 d . . . . .
H6B H 0.2950(17) 0.715(3) 0.4883(13) 0.046(6) Uiso 1 1 d . . . . .
H7A H 0.182(2) 0.780(4) 0.3460(18) 0.080(9) Uiso 1 1 d . . . . .
H7B H 0.205(2) 0.901(4) 0.4047(18) 0.074(10) Uiso 1 1 d . . . . .
H8A H 0.079(3) 0.636(5) 0.409(2) 0.090(14) Uiso 1 1 d . . . . .
H8B H 0.039(4) 0.802(5) 0.396(2) 0.124(15) Uiso 1 1 d . . . . .
H8C H 0.113(3) 0.772(5) 0.477(2) 0.118(14) Uiso 1 1 d . . . . .
H9A H 0.5828(17) 0.457(3) 0.2324(12) 0.042(6) Uiso 1 1 d . . . . .
H9B H 0.5795(18) 0.315(3) 0.2788(12) 0.047(7) Uiso 1 1 d . . . . .
H10A H 0.699(2) 0.564(4) 0.3319(16) 0.074(9) Uiso 1 1 d . . . . .
H10B H 0.698(2) 0.410(3) 0.3741(18) 0.075(10) Uiso 1 1 d . . . . .
H11A H 0.782(5) 0.266(8) 0.321(3) 0.21(3) Uiso 1 1 d . . . . .
H11B H 0.774(4) 0.439(6) 0.259(3) 0.144(18) Uiso 1 1 d . . . . .
H13A H 0.3861(18) 0.314(3) 0.2483(12) 0.045(6) Uiso 1 1 d . . . . .
H13B H 0.3703(18) 0.458(3) 0.2051(13) 0.047(6) Uiso 1 1 d . . . . .
H14A H 0.283(2) 0.397(3) 0.3171(17) 0.064(9) Uiso 1 1 d . . . . .
H14B H 0.275(2) 0.564(4) 0.2803(17) 0.074(9) Uiso 1 1 d . . . . .

loop_
_atom_site_aniso_label
_atom_site_aniso_U_11
_atom_site_aniso_U_22
_atom_site_aniso_U_33
_atom_site_aniso_U_23
_atom_site_aniso_U_13
_atom_site_aniso_U_12
Rh1 0.04892(9) 0.01490(6) 0.01665(6) 0.00091(4) 0.00973(5) 0.00145(5)
Cl1 0.1047(5) 0.01736(18) 0.0300(2) -0.00210(15) 0.0215(3) 0.0019(2)
S1 0.0485(3) 0.01500(15) 0.01864(17) 0.00183(12) 0.01024(16) 0.00176(16)
S2 0.0609(3) 0.02302(18) 0.01867(18) 0.00217(14) 0.01140(19) 0.00351(18)
C1 0.0618(14) 0.0215(8) 0.0311(9) 0.0025(7) 0.0174(9) -0.0061(8)
C2 0.0571(14) 0.0360(10) 0.0415(11) 0.0002(8) 0.0197(10) -0.0043(10)
C3 0.073(2) 0.0636(18) 0.0698(19) -0.0035(14) 0.0348(16) -0.0168(15)
C4 0.062(2) 0.102(3) 0.138(4) -0.011(3) 0.039(2) -0.013(2)
C5 0.0582(13) 0.0227(8) 0.0279(9) 0.0055(6) 0.0093(8) 0.0096(8)
C6 0.0571(14) 0.0424(12) 0.0338(10) 0.0051(8) 0.0120(10) 0.0106(10)
C7 0.0621(17) 0.074(2) 0.0481(15) 0.0065(13) 0.0092(12) 0.0245(15)
C8 0.061(2) 0.162(5) 0.093(3) 0.026(3) 0.018(2) 0.032(3)
C9 0.0684(15) 0.0325(10) 0.0306(9) 0.0001(7) 0.0229(10) 0.0028(10)
C10 0.0688(18) 0.0519(14) 0.0509(14) -0.0023(12) 0.0246(13) 0.0026(13)
C11 0.075(2) 0.126(4) 0.093(3) -0.019(3) 0.036(2) 0.011(2)
C13 0.0663(16) 0.0475(13) 0.0259(9) -0.0048(9) 0.0038(9) 0.0034(11)
C14 0.0665(18) 0.081(2) 0.0425(14) -0.0160(14) 0.0068(12) 0.0040(16)

loop_
_atom_type_symbol
_atom_type_description
_atom_type_scat_dispersion_real
_atom_type_scat_dispersion_imag
_atom_type_scat_source
C C 0.0033 0.0016 'International Tables Vol C Tables 4.2.6.8 and 6.1.1.4'
H H 0.0000 0.0000 'International Tables Vol C Tables 4.2.6.8 and 6.1.1.4'
S S 0.1246 0.1234 'International Tables Vol C Tables 4.2.6.8 and 6.1.1.4'
Cl Cl 0.1484 0.1585 'International Tables Vol C Tables 4.2.6.8 and 6.1.1.4'
Rh Rh -1.1178 0.9187 'International Tables Vol C Tables 4.2.6.8 and 6.1.1.4'

loop_
_geom_angle_atom_site_label_1
_geom_angle_atom_site_label_2
_geom_angle_atom_site_label_3
_geom_angle
_geom_angle_site_symmetry_1
_geom_angle_site_symmetry_3
S1 Rh1 S1 79.571(15) . 3_666
S1 Rh1 S2 92.844(16) . .
S1 Rh1 S2 172.387(15) 3_666 .
S1 Rh1 Cl1 173.626(16) . .
S1 Rh1 Cl1 94.056(15) 3_666 .
S2 Rh1 Cl1 93.528(16) . .
C1 S1 C5 98.13(10) . .
C1 S1 Rh1 115.56(7) . .
C5 S1 Rh1 115.38(7) . .
C1 S1 Rh1 114.42(7) . 3_666
C5 S1 Rh1 113.77(7) . 3_666
Rh1 S1 Rh1 100.429(15) . 3_666
C9 S2 C13 100.08(11) . .
C9 S2 Rh1 108.05(7) . .
C13 S2 Rh1 108.04(8) . .
C2 C1 S1 112.35(13) . .
C2 C1 H1A 113.0(14) . .
S1 C1 H1A 106.7(14) . .
C2 C1 H1B 114.0(15) . .
S1 C1 H1B 107.0(15) . .
H1A C1 H1B 103(2) . .
C1 C2 C3 111.9(2) . .
C1 C2 H2A 111.8(16) . .
C3 C2 H2A 110.5(16) . .
C1 C2 H2B 108.7(14) . .
C3 C2 H2B 108.2(14) . .
H2A C2 H2B 105(2) . .
C4 C3 C2 113.2(3) . .
C4 C3 H3A 111.8(19) . .
C2 C3 H3A 107.6(19) . .
C4 C3 H3B 110.9(17) . .
C2 C3 H3B 109.1(17) . .
H3A C3 H3B 104(2) . .
C3 C4 H4A 114(2) . .
C3 C4 H4B 108(2) . .
H4A C4 H4B 104(3) . .
C3 C4 H4C 112(3) . .
H4A C4 H4C 111(4) . .
H4B C4 H4C 109(3) . .
C6 C5 S1 111.60(13) . .
C6 C5 H5A 112.3(14) . .
S1 C5 H5A 106.2(14) . .
C6 C5 H5B 113.8(14) . .
S1 C5 H5B 107.5(14) . .
H5A C5 H5B 104.9(19) . .
C5 C6 C7 113.1(2) . .
C5 C6 H6A 112.8(17) . .
C7 C6 H6A 108.1(17) . .
C5 C6 H6B 107.4(14) . .
C7 C6 H6B 109.2(14) . .
H6A C6 H6B 106(2) . .
C8 C7 C6 112.4(3) . .
C8 C7 H7A 111.0(17) . .
C6 C7 H7A 108.6(17) . .
C8 C7 H7B 113(2) . .
C6 C7 H7B 109(2) . .
H7A C7 H7B 102(3) . .
C7 C8 H8A 113(2) . .
C7 C8 H8B 111(3) . .
H8A C8 H8B 101(3) . .
C7 C8 H8C 107(2) . .
H8A C8 H8C 114(3) . .
H8B C8 H8C 111(3) . .
C10 C9 S2 109.66(15) . .
C10 C9 H9A 111.1(14) . .
S2 C9 H9A 108.2(14) . .
C10 C9 H9B 108.5(16) . .
S2 C9 H9B 108.6(15) . .
H9A C9 H9B 111(2) . .
C11 C10 C9 112.5(3) . .
C11 C10 H10A 108(2) . .
C9 C10 H10A 111(2) . .
C11 C10 H10B 99.9(19) . .
C9 C10 H10B 112.1(18) . .
H10A C10 H10B 113(3) . .
C12B C11 C10 115.7(5) . .
C10 C11 C12A 108.5(4) . .
C12B C11 H11A 80(3) . .
C10 C11 H11A 108(3) . .
C12A C11 H11A 102(4) . .
C12B C11 H11B 119(3) . .
C10 C11 H11B 104(3) . .
C12A C11 H11B 104(3) . .
H11A C11 H11B 129(4) . .
C11 C12A H12A 109.5 . .
C11 C12A H12B 109.5 . .
H12A C12A H12B 109.5 . .
C11 C12A H12C 109.5 . .
H12A C12A H12C 109.5 . .
H12B C12A H12C 109.5 . .
C11 C12B H12D 109.5 . .
C11 C12B H12E 109.5 . .
H12D C12B H12E 109.5 . .
C11 C12B H12F 109.5 . .
H12D C12B H12F 109.5 . .
H12E C12B H12F 109.5 . .
C14 C13 S2 109.67(16) . .
C14 C13 H13A 111.3(15) . .
S2 C13 H13A 108.1(15) . .
C14 C13 H13B 111.9(15) . .
S2 C13 H13B 107.7(15) . .
H13A C13 H13B 108(2) . .
C15A C14 C13 113.8(3) . .
C13 C14 C15B 113.5(3) . .
C15A C14 H14A 114.9(18) . .
C13 C14 H14A 108.8(17) . .
C15B C14 H14A 94.0(18) . .
C15A C14 H14B 100.4(19) . .
C13 C14 H14B 107.9(19) . .
C15B C14 H14B 120.8(19) . .
H14A C14 H14B 111(2) . .
C14 C15A C16A 104.8(5) . .
C14 C15A H15A 110.8 . .
C16A C15A H15A 110.8 . .
C14 C15A H15B 110.8 . .
C16A C15A H15B 110.8 . .
H15A C15A H15B 108.9 . .
C15A C16A H16A 109.5 . .
C15A C16A H16B 109.5 . .
H16A C16A H16B 109.5 . .
C15A C16A H16C 109.5 . .
H16A C16A H16C 109.5 . .
H16B C16A H16C 109.5 . .
C14 C15B C16B 102.7(5) . .
C14 C15B H15C 111.2 . .
C16B C15B H15C 111.2 . .
C14 C15B H15D 111.2 . .
C16B C15B H15D 111.2 . .
H15C C15B H15D 109.1 . .
C15B C16B H16E 109.5 . .
C15B C16B H16F 109.5 . .
H16E C16B H16F 109.5 . .
C15B C16B H16G 109.5 . .
H16E C16B H16G 109.5 . .
H16F C16B H16G 109.5 . .

loop_
_geom_bond_atom_site_label_1
_geom_bond_atom_site_label_2
_geom_bond_distance
_geom_bond_site_symmetry_2
Rh1 S1 2.2329(4) .
Rh1 S1 2.2878(4) 3_666
Rh1 S2 2.2951(4) .
Rh1 Cl1 2.3445(5) .
S1 C1 1.820(2) .
S1 C5 1.823(2) .
S1 Rh1 2.2879(4) 3_666
S2 C9 1.811(2) .
S2 C13 1.816(2) .
C1 C2 1.499(3) .
C1 H1A 0.94(2) .
C1 H1B 0.91(2) .
C2 C3 1.522(4) .
C2 H2A 0.90(3) .
C2 H2B 0.98(3) .
C3 C4 1.511(6) .
C3 H3A 0.95(3) .
C3 H3B 0.99(3) .
C4 H4A 1.02(5) .
C4 H4B 1.00(4) .
C4 H4C 1.02(5) .
C5 C6 1.499(3) .
C5 H5A 0.95(2) .
C5 H5B 0.93(2) .
C6 C7 1.523(3) .
C6 H6A 0.90(2) .
C6 H6B 0.96(2) .
C7 C8 1.495(5) .
C7 H7A 1.05(3) .
C7 H7B 0.92(3) .
C8 H8A 1.01(4) .
C8 H8B 0.96(5) .
C8 H8C 1.06(4) .
C9 C10 1.508(4) .
C9 H9A 0.97(2) .
C9 H9B 0.90(3) .
C10 C11 1.506(5) .
C10 H10A 0.92(3) .
C10 H10B 0.97(3) .
C11 C12B 1.474(12) .
C11 C12A 1.571(10) .
C11 H11A 1.08(6) .
C11 H11B 1.04(5) .
C12A H12A 0.9800 .
C12A H12B 0.9800 .
C12A H12C 0.9800 .
C12B H12D 0.9800 .
C12B H12E 0.9800 .
C12B H12F 0.9800 .
C13 C14 1.516(4) .
C13 H13A 0.91(3) .
C13 H13B 0.93(2) .
C14 C15A 1.515(7) .
C14 C15B 1.556(7) .
C14 H14A 0.97(3) .
C14 H14B 0.98(3) .
C15A C16A 1.688(10) .
C15A H15A 0.9900 .
C15A H15B 0.9900 .
C16A H16A 0.9800 .
C16A H16B 0.9800 .
C16A H16C 0.9800 .
C15B C16B 1.679(10) .
C15B H15C 0.9900 .
C15B H15D 0.9900 .
C16B H16E 0.9800 .
C16B H16F 0.9800 .
C16B H16G 0.9800 .

loop_
_geom_hbond_atom_site_label_D
_geom_hbond_atom_site_label_H
_geom_hbond_atom_site_label_A
_geom_hbond_distance_DH
_geom_hbond_distance_HA
_geom_hbond_distance_DA
_geom_hbond_angle_DHA
_geom_hbond_site_symmetry_A
C1 H1B Cl1 0.91(2) 2.89(2) 3.597(2) 135.7(19) 1_565
C9 H9A Cl1 0.97(2) 2.83(2) 3.733(2) 154.3(18) 2_655
C9 H9B Cl1 0.90(3) 2.98(2) 3.539(2) 121.7(18) .

loop_
_geom_torsion_atom_site_label_1
_geom_torsion_atom_site_label_2
_geom_torsion_atom_site_label_3
_geom_torsion_atom_site_label_4
_geom_torsion
_geom_torsion_site_symmetry_1
C5 S1 C1 C2 169.05(15) .
Rh1 S1 C1 C2 -67.70(16) .
Rh1 S1 C1 C2 48.24(16) 3_666
S1 C1 C2 C3 175.05(18) .
C1 C2 C3 C4 173.1(3) .
C1 S1 C5 C6 -168.99(15) .
Rh1 S1 C5 C6 67.64(16) .
Rh1 S1 C5 C6 -47.70(16) 3_666
S1 C5 C6 C7 -174.57(18) .
C5 C6 C7 C8 -172.0(3) .
C13 S2 C9 C10 -172.23(18) .
Rh1 S2 C9 C10 -59.35(18) .
S2 C9 C10 C11 179.3(3) .
C9 C10 C11 C12B -165.0(6) .
C9 C10 C11 C12A 172.8(5) .
C9 S2 C13 C14 169.7(2) .
Rh1 S2 C13 C14 56.9(2) .
S2 C13 C14 C15A 163.1(3) .
S2 C13 C14 C15B -170.7(3) .
C13 C14 C15A C16A 153.4(4) .
C13 C14 C15B C16B -156.6(4) .
